data_1547954
loop_
_publ_author_name
'Christopher H. Woodall'
'Gavin A. Craig'
'Alessandro Prescimone'
'Martin Misek'
'Joan Cano'
'Juan Faus'
'Michael R. Probert'
'Simon Parsons'
'Stephen Moggach'
'Jose Martinez-Lillo'
'Mark Murrie'
'Konstantin V. Kamenev'
'Euan K. Brechin'

_publ_section_title
;
 Pressure induced enhancement of the magnetic ordering temperature in
 rhenium(IV) monomers
;
_journal_name_full 'Nature Communications'
_journal_page_first 13870
_journal_paper_doi 10.1038/ncomms13870
_journal_volume 7
_journal_year 2017
_chemical_formula_moiety 'C8 H6 Br4 N4 Re'
_chemical_formula_sum 'C8 H6 Br4 N4 Re'
_chemical_formula_weight 664.01
_space_group_crystal_system monoclinic
_space_group_IT_number 4
_space_group_name_Hall 'P 2yb'
_space_group_name_H-M_alt 'P 1 21 1'
_symmetry_space_group_name_Hall 'P 2yb'
_symmetry_space_group_name_H-M 'P 1 21 1'
_atom_sites_solution_hydrogens geom
_atom_sites_solution_primary direct
_cell_angle_alpha 90
_cell_angle_beta 91.208(4)
_cell_angle_gamma 90
_cell_formula_units_Z 4
_cell_length_a 8.9159(5)
_cell_length_b 12.7935(6)
_cell_length_c 10.4016(5)
_cell_measurement_temperature 293
_cell_volume 1186.20(10)
_computing_molecular_graphics 'Olex2 (Dolomanov et al., 2009)'
_computing_publication_material 'Olex2 (Dolomanov et al., 2009)'
_computing_structure_refinement 'ShelXL (Sheldrick, 2008)'
_computing_structure_solution 'ShelXS (Sheldrick, 2008)'
_diffrn_ambient_temperature 293
_diffrn_detector 'Bruker APEX2 area detector'
_diffrn_detector_area_resol_mean 7.9
_diffrn_detector_type 'CCD area detector'
_diffrn_measured_fraction_theta_full 0.423
_diffrn_measured_fraction_theta_max 0.390
_diffrn_measurement_device 'four-circle diffractometer'
_diffrn_measurement_device_type 'Bruker SMART APEX2 area detector'
_diffrn_measurement_method '\w and \f scans'
_diffrn_radiation_monochromator graphite
_diffrn_radiation_probe x-ray
_diffrn_radiation_type MoK\a
_diffrn_radiation_wavelength 0.71073
_diffrn_reflns_av_R_equivalents 0.0320
_diffrn_reflns_av_unetI/netI 0.0495
_diffrn_reflns_Laue_measured_fraction_full 0.423
_diffrn_reflns_Laue_measured_fraction_max 0.390
_diffrn_reflns_limit_h_max 9
_diffrn_reflns_limit_h_min -9
_diffrn_reflns_limit_k_max 14
_diffrn_reflns_limit_k_min -14
_diffrn_reflns_limit_l_max 12
_diffrn_reflns_limit_l_min -11
_diffrn_reflns_number 6556
_diffrn_reflns_point_group_measured_fraction_full 0.405
_diffrn_reflns_point_group_measured_fraction_max 0.371
_diffrn_reflns_theta_full 26.000
_diffrn_reflns_theta_max 26.976
_diffrn_reflns_theta_min 2.524
_diffrn_source 'sealed X-ray tube'
_diffrn_source_type 'sealed X-ray tube'
_exptl_absorpt_coefficient_mu 23.697
_exptl_absorpt_correction_T_max 1.0000
_exptl_absorpt_correction_T_min 0.6440
_exptl_absorpt_correction_type multi-scan
_exptl_absorpt_process_details
;
SADABS-2008/1 (Bruker,2008) was used for absorption correction.
wR2(int) was 0.1011 before and 0.0660 after correction.
The Ratio of minimum to maximum transmission is 0.6440.
The \l/2 correction factor is 0.0015.
;
_exptl_crystal_colour 'clear brown'
_exptl_crystal_colour_lustre clear
_exptl_crystal_colour_primary brown
_exptl_crystal_density_diffrn 3.718
_exptl_crystal_description block
_exptl_crystal_F_000 1188
_exptl_crystal_size_max 0.08
_exptl_crystal_size_mid 0.05
_exptl_crystal_size_min 0.01
_refine_diff_density_max 1.098
_refine_diff_density_min -1.026
_refine_diff_density_rms 0.253
_refine_ls_abs_structure_details
;
 Flack x determined using 778 quotients [(I+)-(I-)]/[(I+)+(I-)]
 (Parsons, Flack and Wagner, Acta Cryst. B69 (2013) 249-259).
;
_refine_ls_abs_structure_Flack 0.04(2)
_refine_ls_extinction_coef .
_refine_ls_extinction_method none
_refine_ls_goodness_of_fit_ref 1.098
_refine_ls_hydrogen_treatment constr
_refine_ls_matrix_type full
_refine_ls_number_parameters 139
_refine_ls_number_reflns 1919
_refine_ls_number_restraints 1
_refine_ls_restrained_S_all 1.097
_refine_ls_R_factor_all 0.0388
_refine_ls_R_factor_gt 0.0335
_refine_ls_shift/su_max 0.000
_refine_ls_shift/su_mean 0.000
_refine_ls_structure_factor_coef Fsqd
_refine_ls_weighting_details 'w=1/[\s^2^(Fo^2^)+(0.0083P)^2^+24.9652P] where P=(Fo^2^+2Fc^2^)/3'
_refine_ls_weighting_scheme calc
_refine_ls_wR_factor_gt 0.0739
_refine_ls_wR_factor_ref 0.0781
_reflns_Friedel_coverage 0.821
_reflns_Friedel_fraction_full 0.385
_reflns_Friedel_fraction_max 0.351
_reflns_number_gt 1809
_reflns_number_total 1919
_reflns_threshold_expression 'I > 2\s(I)'
_cod_data_source_file ReBr4bpym3.06GPa.cif
_cod_data_source_block chw009
_cod_database_code 1547954
_shelx_space_group_comment
;
The symmetry employed for this shelxl refinement is uniquely defined
by the following loop, which should always be used as a source of
symmetry information in preference to the above space-group names.
They are only intended as comments.
;
_olex2_refinement_description
;
1. Fixed Uiso
 At 1.2 times of:
  All C(H) groups
2.a Aromatic/amide H refined with riding coordinates:
 C1(H1), C8(H8), C7(H7), C6(H6), C5(H5), C4(H4), C9(H9), C16(H16), C15(H15),
 C12(H12), C13(H13), C14(H14)
2.b Fitted hexagon refined as free rotating group:
 N1(C1,C8,C7,N3,C3), C2(N4,C6,C5,C4,N2), C11(N5,C9,C16,C15,N7), C12(C13,C14,N8,
 C10,N6)
;
_olex2_submission_special_instructions 'No special instructions were received'

loop_
_space_group_symop_operation_xyz
'x, y, z'
'-x, y+1/2, -z'

loop_
_atom_site_label
_atom_site_type_symbol
_atom_site_fract_x
_atom_site_fract_y
_atom_site_fract_z
_atom_site_U_iso_or_equiv
_atom_site_adp_type
_atom_site_occupancy
_atom_site_site_symmetry_order
_atom_site_calc_flag
_atom_site_refinement_flags_posn
_atom_site_refinement_flags_adp
_atom_site_refinement_flags_occupancy
_atom_site_disorder_assembly
_atom_site_disorder_group
Re1 Re 0.8673(2) 0.17112(9) 0.40840(14) 0.0172(6) Uani 1 1 d . . . . .
Br1 Br 0.8846(6) 0.1836(3) 0.1764(4) 0.0301(18) Uani 1 1 d . . . . .
Br2 Br 1.1263(6) 0.1172(3) 0.4409(5) 0.031(2) Uani 1 1 d . . . . .
Br3 Br 0.9151(6) 0.3565(3) 0.4372(4) 0.032(2) Uani 1 1 d . . . . .
Br4 Br 0.5906(5) 0.1895(3) 0.4085(4) 0.0274(19) Uani 1 1 d . . . . .
N1 N 0.819(3) 0.0105(11) 0.4092(18) 0.014(5) Uiso 1 1 d . . . . .
C1 C 0.817(3) -0.0563(13) 0.3038(15) 0.017(6) Uiso 1 1 d G . . . .
H1 H 0.8540 -0.0337 0.2256 0.021 Uiso 1 1 calc R . . . .
C8 C 0.759(3) -0.1568(13) 0.3152(17) 0.014(6) Uiso 1 1 d G . . . .
H8 H 0.7579 -0.2014 0.2447 0.016 Uiso 1 1 calc R . . . .
C7 C 0.704(3) -0.1905(11) 0.432(2) 0.021(7) Uiso 1 1 d G . . . .
H7 H 0.6657 -0.2577 0.4397 0.025 Uiso 1 1 calc R . . . .
N3 N 0.706(3) -0.1237(13) 0.5375(16) 0.028(7) Uiso 1 1 d G . . . .
C3 C 0.764(3) -0.0232(13) 0.5261(16) 0.018(7) Uiso 1 1 d G . . . .
C2 C 0.792(2) 0.0341(13) 0.6301(16) 0.007(5) Uiso 1 1 d . . . . .
N4 N 0.797(3) -0.0047(11) 0.7550(18) 0.029(7) Uiso 1 1 d G . . . .
C6 C 0.857(3) 0.0559(15) 0.8543(15) 0.028(8) Uiso 1 1 d G . . . .
H6 H 0.8603 0.0299 0.9378 0.034 Uiso 1 1 calc R . . . .
C5 C 0.912(3) 0.1553(15) 0.8288(17) 0.020(7) Uiso 1 1 d G . . . .
H5 H 0.9517 0.1959 0.8953 0.024 Uiso 1 1 calc R . . . .
C4 C 0.906(3) 0.1941(11) 0.7040(19) 0.028(8) Uiso 1 1 d G . . . .
H4 H 0.9430 0.2606 0.6870 0.034 Uiso 1 1 calc R . . . .
N2 N 0.846(2) 0.1335(13) 0.6047(15) 0.022(6) Uiso 1 1 d G . . . .
Re2 Re 0.6427(2) 0.42482(9) -0.09153(14) 0.0183(7) Uani 1 1 d . . . . .
Br5 Br 0.6331(6) 0.4063(3) -0.3247(4) 0.037(2) Uani 1 1 d . . . . .
Br6 Br 0.3835(6) 0.4836(3) -0.0782(4) 0.026(2) Uani 1 1 d . . . . .
Br8 Br 0.9177(5) 0.4068(3) -0.0759(4) 0.028(2) Uani 1 1 d . . . . .
Br7 Br 0.5913(6) 0.2416(3) -0.0574(4) 0.033(2) Uani 1 1 d . . . . .
C11 C 0.736(2) 0.6227(13) 0.0289(15) 0.025(7) Uiso 1 1 d . . . . .
N5 N 0.687(3) 0.5844(10) -0.0897(18) 0.016(6) Uiso 1 1 d G . . . .
C9 C 0.685(2) 0.6491(14) -0.1970(15) 0.022(7) Uiso 1 1 d G . . . .
H9 H 0.6522 0.6235 -0.2764 0.027 Uiso 1 1 calc R . . . .
C16 C 0.733(2) 0.7522(12) -0.1858(16) 0.018(6) Uiso 1 1 d G . . . .
H16 H 0.7322 0.7955 -0.2576 0.022 Uiso 1 1 calc R . . . .
C15 C 0.782(2) 0.7905(10) -0.0672(18) 0.011(6) Uiso 1 1 d G . . . .
H15 H 0.8145 0.8594 -0.0596 0.013 Uiso 1 1 calc R . . . .
N7 N 0.784(2) 0.7257(15) 0.0402(15) 0.025(6) Uiso 1 1 d G . . . .
C12 C 0.602(3) 0.4011(11) 0.1994(19) 0.016(6) Uiso 1 1 d . . . . .
H12 H 0.5750 0.3321 0.1831 0.019 Uiso 1 1 calc R . . . .
C13 C 0.595(3) 0.4408(13) 0.3235(17) 0.019(7) Uiso 1 1 d G . . . .
H13 H 0.5639 0.3983 0.3903 0.022 Uiso 1 1 calc R . . . .
C14 C 0.636(3) 0.5440(15) 0.3478(16) 0.022(7) Uiso 1 1 d G . . . .
H14 H 0.6311 0.5706 0.4308 0.027 Uiso 1 1 calc R . . . .
N8 N 0.682(3) 0.6075(12) 0.248(2) 0.036(7) Uiso 1 1 d G . . . .
C10 C 0.689(3) 0.5678(12) 0.1238(18) 0.024(7) Uiso 1 1 d G . . . .
N6 N 0.649(3) 0.4646(14) 0.0995(15) 0.021(7) Uiso 1 1 d G . . . .

loop_
_atom_site_aniso_label
_atom_site_aniso_U_11
_atom_site_aniso_U_22
_atom_site_aniso_U_33
_atom_site_aniso_U_23
_atom_site_aniso_U_13
_atom_site_aniso_U_12
Re1 0.0208(16) 0.0159(9) 0.0148(10) 0.0036(5) -0.0003(12) -0.0028(7)
Br1 0.032(5) 0.043(3) 0.015(3) 0.0088(17) -0.005(3) -0.007(2)
Br2 0.029(5) 0.024(3) 0.039(3) 0.0050(17) 0.006(4) 0.0057(19)
Br3 0.031(5) 0.022(3) 0.042(4) 0.0011(16) -0.003(4) 0.000(2)
Br4 0.021(4) 0.023(3) 0.038(3) 0.0047(15) 0.001(4) -0.002(2)
Re2 0.0228(16) 0.0130(9) 0.0192(11) -0.0042(5) 0.0019(12) -0.0007(7)
Br5 0.054(5) 0.035(3) 0.022(3) -0.0056(16) 0.009(4) -0.008(2)
Br6 0.008(5) 0.032(3) 0.038(4) -0.0096(17) -0.011(4) 0.0027(19)
Br8 0.017(4) 0.021(3) 0.044(4) -0.0005(16) 0.002(4) -0.0008(19)
Br7 0.035(5) 0.016(3) 0.049(3) 0.0003(16) 0.010(4) -0.0019(19)

loop_
_atom_type_symbol
_atom_type_description
_atom_type_scat_dispersion_real
_atom_type_scat_dispersion_imag
_atom_type_scat_source
C C 0.0033 0.0016 'International Tables Vol C Tables 4.2.6.8 and 6.1.1.4'
H H 0.0000 0.0000 'International Tables Vol C Tables 4.2.6.8 and 6.1.1.4'
Br Br -0.2901 2.4595 'International Tables Vol C Tables 4.2.6.8 and 6.1.1.4'
N N 0.0061 0.0033 'International Tables Vol C Tables 4.2.6.8 and 6.1.1.4'
Re Re -1.0185 7.2310 'International Tables Vol C Tables 4.2.6.8 and 6.1.1.4'

loop_
_geom_angle_atom_site_label_1
_geom_angle_atom_site_label_2
_geom_angle_atom_site_label_3
_geom_angle
_geom_angle_site_symmetry_1
_geom_angle_site_symmetry_3
Br1 Re1 Br2 94.40(15) . .
Br1 Re1 Br3 92.52(15) . .
Br1 Re1 Br4 94.50(17) . .
Br2 Re1 Br3 95.52(18) . .
Br2 Re1 Br4 166.22(13) . .
Br3 Re1 Br4 94.58(16) . .
N1 Re1 Br1 94.9(5) . .
N1 Re1 Br2 85.1(7) . .
N1 Re1 Br3 172.5(4) . .
N1 Re1 Br4 83.7(7) . .
N1 Re1 N2 75.6(7) . .
N2 Re1 Br1 170.5(5) . .
N2 Re1 Br2 84.5(6) . .
N2 Re1 Br3 97.0(5) . .
N2 Re1 Br4 85.0(6) . .
C1 N1 Re1 126.7(9) . .
C1 N1 C3 120.0 . .
C3 N1 Re1 112.5(8) . .
N1 C1 H1 120.0 . .
N1 C1 C8 120.0 . .
C8 C1 H1 120.0 . .
C1 C8 H8 120.0 . .
C1 C8 C7 120.0 . .
C7 C8 H8 120.0 . .
C8 C7 H7 120.0 . .
C8 C7 N3 120.0 . .
N3 C7 H7 120.0 . .
C3 N3 C7 120.0 . .
N3 C3 N1 120.0 . .
C2 C3 N1 118.6(13) . .
C2 C3 N3 120.3(13) . .
C3 C2 N4 124.5(15) . .
C3 C2 N2 114.2(13) . .
N4 C2 N2 120.0 . .
C6 N4 C2 120.0 . .
N4 C6 H6 120.0 . .
N4 C6 C5 120.0 . .
C5 C6 H6 120.0 . .
C6 C5 H5 120.0 . .
C4 C5 C6 120.0 . .
C4 C5 H5 120.0 . .
C5 C4 H4 120.0 . .
C5 C4 N2 120.0 . .
N2 C4 H4 120.0 . .
C2 N2 Re1 115.6(9) . .
C4 N2 Re1 123.5(10) . .
C4 N2 C2 120.0 . .
Br5 Re2 Br6 94.18(19) . .
Br5 Re2 Br8 94.07(16) . .
Br6 Re2 Br8 165.56(15) . .
Br7 Re2 Br5 92.81(15) . .
Br7 Re2 Br6 96.19(16) . .
Br7 Re2 Br8 95.21(17) . .
N5 Re2 Br5 96.2(5) . .
N5 Re2 Br6 82.8(6) . .
N5 Re2 Br8 84.5(6) . .
N5 Re2 Br7 171.0(5) . .
N6 Re2 Br5 171.2(5) . .
N6 Re2 Br6 82.8(8) . .
N6 Re2 Br8 87.3(7) . .
N6 Re2 Br7 95.7(5) . .
N6 Re2 N5 75.3(7) . .
N5 C11 N7 120.0 . .
C10 C11 N5 112.7(18) . .
C10 C11 N7 123.8(15) . .
C11 N5 Re2 114.2(11) . .
C9 N5 Re2 125.4(10) . .
C9 N5 C11 120.0 . .
N5 C9 H9 120.0 . .
C16 C9 N5 120.0 . .
C16 C9 H9 120.0 . .
C9 C16 H16 120.0 . .
C9 C16 C15 120.0 . .
C15 C16 H16 120.0 . .
C16 C15 H15 120.0 . .
N7 C15 C16 120.0 . .
N7 C15 H15 120.0 . .
C15 N7 C11 120.0 . .
C13 C12 H12 120.0 . .
C13 C12 N6 120.0 . .
N6 C12 H12 120.0 . .
C12 C13 H13 120.0 . .
C12 C13 C14 120.0 . .
C14 C13 H13 120.0 . .
C13 C14 H14 120.0 . .
N8 C14 C13 120.0 . .
N8 C14 H14 120.0 . .
C14 N8 C10 120.0 . .
C11 C10 N8 122.3(15) . .
C11 C10 N6 117.7(15) . .
N8 C10 N6 120.0 . .
C12 N6 Re2 125.2(9) . .
C10 N6 Re2 114.4(9) . .
C10 N6 C12 120.0 . .

loop_
_geom_bond_atom_site_label_1
_geom_bond_atom_site_label_2
_geom_bond_distance
_geom_bond_site_symmetry_2
Re1 Br1 2.427(4) .
Re1 Br2 2.427(6) .
Re1 Br3 2.428(4) .
Re1 Br4 2.478(5) .
Re1 N1 2.099(12) .
Re1 N2 2.110(14) .
N1 C1 1.3900 .
N1 C3 1.3900 .
C1 H1 0.9300 .
C1 C8 1.3900 .
C8 H8 0.9300 .
C8 C7 1.3900 .
C7 H7 0.9300 .
C7 N3 1.3900 .
N3 C3 1.3900 .
C3 C2 1.33(2) .
C2 N4 1.3900 .
C2 N2 1.3900 .
N4 C6 1.3900 .
C6 H6 0.9300 .
C6 C5 1.3900 .
C5 H5 0.9300 .
C5 C4 1.3900 .
C4 H4 0.9300 .
C4 N2 1.3900 .
Re2 Br5 2.436(5) .
Re2 Br6 2.438(5) .
Re2 Br8 2.464(5) .
Re2 Br7 2.416(4) .
Re2 N5 2.078(12) .
Re2 N6 2.051(15) .
C11 N5 1.3900 .
C11 N7 1.3900 .
C11 C10 1.288(17) .
N5 C9 1.3900 .
C9 H9 0.9300 .
C9 C16 1.3900 .
C16 H16 0.9300 .
C16 C15 1.3900 .
C15 H15 0.9300 .
C15 N7 1.3900 .
C12 H12 0.9300 .
C12 C13 1.3900 .
C12 N6 1.3900 .
C13 H13 0.9300 .
C13 C14 1.3900 .
C14 H14 0.9300 .
C14 N8 1.3900 .
N8 C10 1.3900 .
C10 N6 1.3900 .

loop_
_geom_torsion_atom_site_label_1
_geom_torsion_atom_site_label_2
_geom_torsion_atom_site_label_3
_geom_torsion_atom_site_label_4
_geom_torsion
_geom_torsion_site_symmetry_1
_geom_torsion_site_symmetry_2
_geom_torsion_site_symmetry_3
_geom_torsion_site_symmetry_4
Re1 N1 C1 C8 -169.4(19) . . . .
Re1 N1 C3 N3 170.8(17) . . . .
Re1 N1 C3 C2 -21(2) . . . .
N1 C1 C8 C7 0.0 . . . .
N1 C3 C2 N4 -154.1(13) . . . .
N1 C3 C2 N2 13(2) . . . .
C1 N1 C3 N3 0.0 . . . .
C1 N1 C3 C2 168(2) . . . .
C1 C8 C7 N3 0.0 . . . .
C8 C7 N3 C3 0.0 . . . .
C7 N3 C3 N1 0.0 . . . .
C7 N3 C3 C2 -168(2) . . . .
N3 C3 C2 N4 14(2) . . . .
N3 C3 C2 N2 -178.9(13) . . . .
C3 N1 C1 C8 0.0 . . . .
C3 C2 N4 C6 166(2) . . . .
C3 C2 N2 Re1 1.5(19) . . . .
C3 C2 N2 C4 -168(2) . . . .
C2 N4 C6 C5 0.0 . . . .
N4 C2 N2 Re1 169.3(12) . . . .
N4 C2 N2 C4 0.0 . . . .
N4 C6 C5 C4 0.0 . . . .
C6 C5 C4 N2 0.0 . . . .
C5 C4 N2 Re1 -168.5(13) . . . .
C5 C4 N2 C2 0.0 . . . .
N2 C2 N4 C6 0.0 . . . .
Re2 N5 C9 C16 -172.6(14) . . . .
C11 N5 C9 C16 0.0 . . . .
C11 C10 N6 Re2 -9(2) . . . .
C11 C10 N6 C12 178(3) . . . .
N5 C11 N7 C15 0.0 . . . .
N5 C11 C10 N8 -159.0(14) . . . .
N5 C11 C10 N6 23(2) . . . .
N5 C9 C16 C15 0.0 . . . .
C9 C16 C15 N7 0.0 . . . .
C16 C15 N7 C11 0.0 . . . .
N7 C11 N5 Re2 173.4(12) . . . .
N7 C11 N5 C9 0.0 . . . .
N7 C11 C10 N8 0(3) . . . .
N7 C11 C10 N6 -178.1(13) . . . .
C12 C13 C14 N8 0.0 . . . .
C13 C12 N6 Re2 -172.6(18) . . . .
C13 C12 N6 C10 0.0 . . . .
C13 C14 N8 C10 0.0 . . . .
C14 N8 C10 C11 -178(3) . . . .
C14 N8 C10 N6 0.0 . . . .
N8 C10 N6 Re2 173.4(16) . . . .
N8 C10 N6 C12 0.0 . . . .
C10 C11 N5 Re2 -26.8(17) . . . .
C10 C11 N5 C9 159.8(19) . . . .
C10 C11 N7 C15 -157(2) . . . .
N6 C12 C13 C14 0.0 . . . .
